data_2023497
loop_
_publ_author_name
'Mohan Kumar, Thaluru M.'
'Bhaskar, Besagarahally L.'
'Bhavya, Papegowda'
'Divakara, Thayamma R.'
'Shankara Prasad, Holehundi J.'
'Yathirajan, Hemmige S.'
'Parkin, Sean'

_publ_section_title
;
 Crystal structure and Hirshfeld-surface analysis of
 1-(4-fluorophenyl)-3,3-bis(methylsulfanyl)prop-2-en-1-one
;
_journal_coeditor_code NX2025
_journal_issue 6
_journal_name_full 'Acta Crystallographica Section E Crystallographic Communications'
_journal_paper_doi 10.1107/S2056989025004189
_journal_volume 81
_journal_year 2025
_chemical_formula_iupac 'C11 H11 F O S2'
_chemical_formula_moiety 'C11 H11 F O S2'
_chemical_formula_sum 'C11 H11 F O S2'
_chemical_formula_weight 242.32
_chemical_name_systematic
;
1-(4-Fluorophenyl)-3,3-bis(methylsulfanyl)prop-2-en-1-one
;
_space_group_crystal_system triclinic
_space_group_IT_number 2
_space_group_name_Hall '-P 1'
_space_group_name_H-M_alt 'P -1'
_atom_sites_solution_hydrogens difmap
_atom_sites_solution_primary direct
_atom_sites_solution_secondary difmap
_audit_creation_method 'SHELXL-2019/3 and CIFFIX'
_cell_angle_alpha 74.633(2)
_cell_angle_beta 83.237(2)
_cell_angle_gamma 73.008(2)
_cell_formula_units_Z 2
_cell_length_a 7.6956(3)
_cell_length_b 8.6895(4)
_cell_length_c 8.9468(4)
_cell_measurement_reflns_used 9984
_cell_measurement_temperature 100.0(2)
_cell_measurement_theta_max 27.52
_cell_measurement_theta_min 2.52
_cell_volume 551.18(4)
_computing_cell_refinement
;
<i>APEX5</i> (Bruker, 2023)
;
_computing_data_collection
;
<i>APEX5</i> (Bruker, 2023)
;
_computing_data_reduction
;
<i>APEX5</i> (Bruker, 2023)
;
_computing_molecular_graphics
;
<i>XP</i> in <i>SHELXTL</i> (Sheldrick, 2008)
;
_computing_publication_material
;
<i>SHELX</i> (Sheldrick, 2008) and <i>publCIF</i> (Westrip,
2010)
;
_computing_structure_refinement
;
<i>SHELXL2019/3</i> (Sheldrick, 2015b)
;
_computing_structure_solution
;
<i>SHELXT</i> (Sheldrick, 2015a)
;
_diffrn_ambient_temperature 100.0(2)
_diffrn_detector_area_resol_mean 7.41
_diffrn_measured_fraction_theta_full 0.978
_diffrn_measured_fraction_theta_max 0.981
_diffrn_measurement_device_type 'Bruker D8 Venture dual source'
_diffrn_measurement_method '\f and \w scans'
_diffrn_radiation_type MoK\a
_diffrn_radiation_wavelength 0.71073
_diffrn_reflns_av_R_equivalents 0.0295
_diffrn_reflns_av_unetI/netI 0.0202
_diffrn_reflns_limit_h_max 9
_diffrn_reflns_limit_h_min -9
_diffrn_reflns_limit_k_max 11
_diffrn_reflns_limit_k_min -11
_diffrn_reflns_limit_l_max 11
_diffrn_reflns_limit_l_min -11
_diffrn_reflns_number 15392
_diffrn_reflns_theta_full 25.242
_diffrn_reflns_theta_max 27.553
_diffrn_reflns_theta_min 2.363
_diffrn_source microsource
_exptl_absorpt_coefficient_mu 0.465
_exptl_absorpt_correction_T_max 0.971
_exptl_absorpt_correction_T_min 0.919
_exptl_absorpt_correction_type multi-scan
_exptl_absorpt_process_details
;
(<i>SADABS</i>; Krause <i>et al</i>., 2015)
;
_exptl_crystal_colour 'pale yellow'
_exptl_crystal_density_diffrn 1.460
_exptl_crystal_description 'irregular block'
_exptl_crystal_F_000 252
_exptl_crystal_size_max 0.240
_exptl_crystal_size_mid 0.220
_exptl_crystal_size_min 0.160
_refine_diff_density_max 0.355
_refine_diff_density_min -0.202
_refine_ls_extinction_method none
_refine_ls_goodness_of_fit_ref 1.108
_refine_ls_hydrogen_treatment constr
_refine_ls_matrix_type full
_refine_ls_number_parameters 138
_refine_ls_number_reflns 2490
_refine_ls_number_restraints 0
_refine_ls_restrained_S_all 1.108
_refine_ls_R_factor_all 0.0265
_refine_ls_R_factor_gt 0.0247
_refine_ls_shift/su_max 0.001
_refine_ls_shift/su_mean 0.000
_refine_ls_structure_factor_coef Fsqd
_refine_ls_weighting_details 'w=1/[\s^2^(Fo^2^)+(0.0239P)^2^+0.2301P] where P=(Fo^2^+2Fc^2^)/3'
_refine_ls_weighting_scheme calc
_refine_ls_wR_factor_gt 0.0632
_refine_ls_wR_factor_ref 0.0645
_reflns_number_gt 2343
_reflns_number_total 2490
_reflns_threshold_expression 'I > 2\s(I)'
_cod_data_source_file nx2025.cif
_cod_data_source_block I
_cod_database_code 2023497
_shelx_space_group_comment
;
The symmetry employed for this shelxl refinement is uniquely defined
by the following loop, which should always be used as a source of
symmetry information in preference to the above space-group names.
They are only intended as comments.
;
_shelx_estimated_absorpt_t_min 0.897
_shelx_estimated_absorpt_t_max 0.929

loop_
_space_group_symop_operation_xyz
'x, y, z'
'-x, -y, -z'

loop_
_atom_site_type_symbol
_atom_site_label
_atom_site_fract_x
_atom_site_fract_y
_atom_site_fract_z
_atom_site_U_iso_or_equiv
_atom_site_adp_type
_atom_site_calc_flag
_atom_site_occupancy
_atom_site_disorder_assembly
_atom_site_disorder_group
S S1 0.73029(4) 0.09565(3) 0.14124(4) 0.02169(9) Uani d 1 . .
S S2 0.86839(4) 0.38315(3) 0.11708(3) 0.01940(9) Uani d 1 . .
F F1 -0.18010(10) 0.82639(9) 0.51997(9) 0.02883(18) Uani d 1 . .
O O1 0.60092(12) 0.62516(11) 0.20784(11) 0.02322(19) Uani d 1 . .
C C1 -0.01976(16) 0.75951(14) 0.44890(14) 0.0204(2) Uani d 1 . .
C C2 -0.01958(16) 0.65680(14) 0.35558(14) 0.0204(2) Uani d 1 . .
H H2 -0.128882 0.636203 0.337248 0.024 Uiso calc 1 . .
C C3 0.14619(16) 0.58411(14) 0.28895(13) 0.0179(2) Uani d 1 . .
H H3 0.151092 0.509778 0.226525 0.022 Uiso calc 1 . .
C C4 0.30527(15) 0.61861(13) 0.31233(13) 0.0164(2) Uani d 1 . .
C C5 0.29726(16) 0.72591(14) 0.40625(13) 0.0189(2) Uani d 1 . .
H H5 0.404818 0.751305 0.421626 0.023 Uiso calc 1 . .
C C6 0.13410(17) 0.79576(14) 0.47728(13) 0.0209(2) Uani d 1 . .
H H6 0.128543 0.866486 0.543524 0.025 Uiso calc 1 . .
C C7 0.48552(15) 0.54676(14) 0.23854(13) 0.0170(2) Uani d 1 . .
C C8 0.51887(15) 0.38341(14) 0.21175(13) 0.0175(2) Uani d 1 . .
H H8 0.421370 0.333400 0.230166 0.021 Uiso calc 1 . .
C C9 0.68359(15) 0.29796(14) 0.16136(13) 0.0162(2) Uani d 1 . .
C C10 0.52183(19) 0.04166(18) 0.1997(2) 0.0401(4) Uani d 1 . .
H H10A 0.427160 0.114877 0.128935 0.060 Uiso calc 1 . .
H H10B 0.485417 0.054133 0.305480 0.060 Uiso calc 1 . .
H H10C 0.538334 -0.073697 0.196746 0.060 Uiso calc 1 . .
C C11 1.05048(17) 0.21702(16) 0.06748(17) 0.0281(3) Uani d 1 . .
H H11A 1.011950 0.178453 -0.013365 0.042 Uiso calc 1 . .
H H11B 1.080620 0.125082 0.159713 0.042 Uiso calc 1 . .
H H11C 1.157774 0.257288 0.029136 0.042 Uiso calc 1 . .

loop_
_atom_site_aniso_label
_atom_site_aniso_U_11
_atom_site_aniso_U_22
_atom_site_aniso_U_33
_atom_site_aniso_U_12
_atom_site_aniso_U_13
_atom_site_aniso_U_23
S1 0.01867(15) 0.01518(15) 0.03124(17) -0.00221(11) 0.00121(11) -0.00935(11)
S2 0.01558(14) 0.01870(15) 0.02352(16) -0.00553(11) 0.00205(10) -0.00475(11)
F1 0.0243(4) 0.0261(4) 0.0333(4) -0.0021(3) 0.0106(3) -0.0129(3)
O1 0.0202(4) 0.0196(4) 0.0332(5) -0.0087(3) 0.0035(3) -0.0104(4)
C1 0.0199(5) 0.0162(5) 0.0199(5) -0.0001(4) 0.0050(4) -0.0036(4)
C2 0.0182(5) 0.0189(5) 0.0235(6) -0.0045(4) -0.0002(4) -0.0051(5)
C3 0.0200(5) 0.0165(5) 0.0182(5) -0.0048(4) 0.0001(4) -0.0064(4)
C4 0.0188(5) 0.0133(5) 0.0164(5) -0.0037(4) -0.0001(4) -0.0033(4)
C5 0.0217(6) 0.0154(5) 0.0206(5) -0.0053(4) -0.0018(4) -0.0054(4)
C6 0.0288(6) 0.0156(5) 0.0181(5) -0.0036(5) -0.0005(5) -0.0067(4)
C7 0.0175(5) 0.0158(5) 0.0180(5) -0.0039(4) -0.0013(4) -0.0051(4)
C8 0.0168(5) 0.0158(5) 0.0213(5) -0.0058(4) 0.0007(4) -0.0062(4)
C9 0.0170(5) 0.0153(5) 0.0165(5) -0.0043(4) -0.0016(4) -0.0039(4)
C10 0.0246(7) 0.0231(7) 0.0798(12) -0.0105(5) 0.0089(7) -0.0250(7)
C11 0.0165(6) 0.0223(6) 0.0380(7) -0.0008(5) 0.0055(5) -0.0024(5)

loop_
_atom_type_symbol
_atom_type_description
_atom_type_scat_dispersion_real
_atom_type_scat_dispersion_imag
_atom_type_scat_source
C C 0.0033 0.0016 'International Tables Vol C Tables 4.2.6.8 and 6.1.1.4'
H H 0.0000 0.0000 'International Tables Vol C Tables 4.2.6.8 and 6.1.1.4'
F F 0.0171 0.0103 'International Tables Vol C Tables 4.2.6.8 and 6.1.1.4'
O O 0.0106 0.0060 'International Tables Vol C Tables 4.2.6.8 and 6.1.1.4'
S S 0.1246 0.1234 'International Tables Vol C Tables 4.2.6.8 and 6.1.1.4'

loop_
_geom_angle_atom_site_label_1
_geom_angle_atom_site_label_2
_geom_angle_atom_site_label_3
_geom_angle_site_symmetry_1
_geom_angle_site_symmetry_3
_geom_angle
_geom_angle_publ_flag
C9 S1 C10 . . 104.24(6) ?
C9 S2 C11 . . 103.35(6) ?
F1 C1 C2 . . 118.27(11) ?
F1 C1 C6 . . 118.14(11) ?
C2 C1 C6 . . 123.57(11) ?
C1 C2 C3 . . 117.63(11) ?
C1 C2 H2 . . 121.2 ?
C3 C2 H2 . . 121.2 ?
C2 C3 C4 . . 120.99(11) ?
C2 C3 H3 . . 119.5 ?
C4 C3 H3 . . 119.5 ?
C3 C4 C5 . . 119.11(10) ?
C3 C4 C7 . . 122.54(10) ?
C5 C4 C7 . . 118.34(10) ?
C6 C5 C4 . . 120.71(11) ?
C6 C5 H5 . . 119.6 ?
C4 C5 H5 . . 119.6 ?
C1 C6 C5 . . 117.96(11) ?
C1 C6 H6 . . 121.0 ?
C5 C6 H6 . . 121.0 ?
O1 C7 C8 . . 122.67(10) ?
O1 C7 C4 . . 119.60(10) ?
C8 C7 C4 . . 117.69(10) ?
C9 C8 C7 . . 123.03(10) ?
C9 C8 H8 . . 118.5 ?
C7 C8 H8 . . 118.5 ?
C8 C9 S1 . . 123.59(9) ?
C8 C9 S2 . . 121.74(9) ?
S1 C9 S2 . . 114.64(6) ?
S1 C10 H10A . . 109.5 ?
S1 C10 H10B . . 109.5 ?
H10A C10 H10B . . 109.5 ?
S1 C10 H10C . . 109.5 ?
H10A C10 H10C . . 109.5 ?
H10B C10 H10C . . 109.5 ?
S2 C11 H11A . . 109.5 ?
S2 C11 H11B . . 109.5 ?
H11A C11 H11B . . 109.5 ?
S2 C11 H11C . . 109.5 ?
H11A C11 H11C . . 109.5 ?
H11B C11 H11C . . 109.5 ?

loop_
_geom_bond_atom_site_label_1
_geom_bond_atom_site_label_2
_geom_bond_site_symmetry_2
_geom_bond_distance
_geom_bond_publ_flag
S1 C9 . 1.7421(11) ?
S1 C10 . 1.7831(14) ?
S2 C9 . 1.7478(11) ?
S2 C11 . 1.8043(13) ?
F1 C1 . 1.3626(13) ?
O1 C7 . 1.2349(14) ?
C1 C2 . 1.3740(17) ?
C1 C6 . 1.3772(18) ?
C2 C3 . 1.3896(16) ?
C2 H2 . 0.9500 ?
C3 C4 . 1.3930(16) ?
C3 H3 . 0.9500 ?
C4 C5 . 1.3959(15) ?
C4 C7 . 1.4988(15) ?
C5 C6 . 1.3856(16) ?
C5 H5 . 0.9500 ?
C6 H6 . 0.9500 ?
C7 C8 . 1.4461(15) ?
C8 C9 . 1.3617(16) ?
C8 H8 . 0.9500 ?
C10 H10A . 0.9800 ?
C10 H10B . 0.9800 ?
C10 H10C . 0.9800 ?
C11 H11A . 0.9800 ?
C11 H11B . 0.9800 ?
C11 H11C . 0.9800 ?

loop_
_geom_hbond_atom_site_label_D
_geom_hbond_atom_site_label_H
_geom_hbond_atom_site_label_A
_geom_hbond_site_symmetry_A
_geom_hbond_distance_DH
_geom_hbond_distance_HA
_geom_hbond_distance_DA
_geom_hbond_angle_DHA
_geom_hbond_publ_flag
C2 H2 O1 1_455 0.95 2.53 3.4530(15) 163.1 no
C10 H10C O1 1_545 0.98 2.50 3.4724(16) 174.8 no
C11 H11A S1 2_755 0.98 3.01 3.6032(14) 120.1 no
C11 H11C S2 2_765 0.98 3.01 3.6292(13) 122.5 no

loop_
_geom_torsion_atom_site_label_1
_geom_torsion_atom_site_label_2
_geom_torsion_atom_site_label_3
_geom_torsion_atom_site_label_4
_geom_torsion_site_symmetry_1
_geom_torsion_site_symmetry_2
_geom_torsion_site_symmetry_3
_geom_torsion_site_symmetry_4
_geom_torsion
_geom_torsion_publ_flag
F1 C1 C2 C3 . . . . -177.42(10) ?
C6 C1 C2 C3 . . . . 1.11(18) ?
C1 C2 C3 C4 . . . . -1.97(17) ?
C2 C3 C4 C5 . . . . 1.02(17) ?
C2 C3 C4 C7 . . . . -178.08(10) ?
C3 C4 C5 C6 . . . . 0.87(17) ?
C7 C4 C5 C6 . . . . -179.99(10) ?
F1 C1 C6 C5 . . . . 179.24(10) ?
C2 C1 C6 C5 . . . . 0.71(18) ?
C4 C5 C6 C1 . . . . -1.71(17) ?
C3 C4 C7 O1 . . . . 150.42(11) ?
C5 C4 C7 O1 . . . . -28.68(16) ?
C3 C4 C7 C8 . . . . -31.93(16) ?
C5 C4 C7 C8 . . . . 148.97(11) ?
O1 C7 C8 C9 . . . . 4.91(18) ?
C4 C7 C8 C9 . . . . -172.66(10) ?
C7 C8 C9 S1 . . . . 175.43(9) ?
C7 C8 C9 S2 . . . . -2.57(16) ?
C10 S1 C9 C8 . . . . 0.01(13) ?
C10 S1 C9 S2 . . . . 178.14(8) ?
C11 S2 C9 C8 . . . . 177.09(10) ?
C11 S2 C9 S1 . . . . -1.08(8) ?
